data_1514707
loop_
_publ_author_name
'McBurney, Roy T.'
'Eisenschmidt, Annika'
'Slawin, Alexandra M. Z.'
'Walton, John C.'

_publ_section_title
;
 Rapid and selective spiro-cyclisations of O-centred radicals onto
 aromatic acceptors
;
_journal_issue 5
_journal_name_full 'Chemical Science'
_journal_page_first 2028
_journal_paper_doi 10.1039/c3sc50500f
_journal_volume 4
_journal_year 2013
_chemical_formula_moiety 'C17 H17 N O6 S'
_chemical_formula_sum 'C17 H17 N O6 S'
_chemical_formula_weight 363.38
_space_group_IT_number 2
_symmetry_cell_setting triclinic
_symmetry_Int_Tables_number 2
_symmetry_space_group_name_Hall '-P 1'
_symmetry_space_group_name_H-M 'P -1'
_atom_sites_solution_hydrogens geom
_atom_sites_solution_primary direct
_atom_sites_solution_secondary difmap
_cell_angle_alpha 98.61(6)
_cell_angle_beta 91.40(8)
_cell_angle_gamma 91.03(3)
_cell_formula_units_Z 2
_cell_length_a 5.707(7)
_cell_length_b 7.877(11)
_cell_length_c 18.99(3)
_cell_measurement_reflns_used 821
_cell_measurement_temperature 173
_cell_measurement_theta_max 68.25
_cell_measurement_theta_min 21.09
_cell_volume 844(2)
_computing_cell_refinement 'CrystalClear-SM Expert 2.0 r2'
_computing_data_collection 'CrystalClear-SM Expert 2.0 r2 (Rigaku, 2009)'
_computing_data_reduction 'CrystalClear-SM Expert 2.0 r2'
_computing_molecular_graphics 'CrystalStructure 4.0'
_computing_publication_material 'CrystalStructure 4.0 (Rigaku, 2010)'
_computing_structure_refinement 'SHELXL97 (Sheldrick, 2008)'
_computing_structure_solution 'SIR2004 (Burla, et al., 2005)'
_diffrn_ambient_temperature 173
_diffrn_detector_area_resol_mean 29.257
_diffrn_measured_fraction_theta_full 0.949
_diffrn_measured_fraction_theta_max 0.941
_diffrn_measurement_device_type 'Rigaku Saturn70'
_diffrn_measurement_method \w
_diffrn_radiation_type 'Cu K\a'
_diffrn_radiation_wavelength 1.54187
_diffrn_reflns_av_R_equivalents 0.1733
_diffrn_reflns_limit_h_max 6
_diffrn_reflns_limit_h_min -6
_diffrn_reflns_limit_k_max 9
_diffrn_reflns_limit_k_min -9
_diffrn_reflns_limit_l_max 22
_diffrn_reflns_limit_l_min -22
_diffrn_reflns_number 11643
_diffrn_reflns_theta_full 67.00
_diffrn_reflns_theta_max 68.27
_diffrn_standards_number 0
_exptl_absorpt_coefficient_mu 2.019
_exptl_absorpt_correction_T_max 0.980
_exptl_absorpt_correction_T_min 0.371
_exptl_absorpt_correction_type multi-scan
_exptl_absorpt_process_details 'REQAB (Rigaku, 1998)'
_exptl_crystal_colour colorless
_exptl_crystal_density_diffrn 1.431
_exptl_crystal_density_method 'not measured'
_exptl_crystal_description platelet
_exptl_crystal_F_000 380.00
_exptl_crystal_size_max 0.100
_exptl_crystal_size_mid 0.100
_exptl_crystal_size_min 0.010
_refine_diff_density_max 0.560
_refine_diff_density_min -0.410
_refine_ls_extinction_coef 0.046(9)
_refine_ls_extinction_method SHELXL
_refine_ls_goodness_of_fit_ref 1.233
_refine_ls_hydrogen_treatment constr
_refine_ls_number_parameters 227
_refine_ls_number_reflns 2905
_refine_ls_number_restraints 0
_refine_ls_R_factor_gt 0.1261
_refine_ls_shift/su_max 0.034
_refine_ls_structure_factor_coef Fsqd
_refine_ls_weighting_details 'w = 1/[\s^2^(Fo^2^)+(0.2000P)^2^+0.0000P] where P=(Fo^2^+2Fc^2^)/3'
_refine_ls_weighting_scheme calc
_refine_ls_wR_factor_ref 0.4028
_reflns_number_gt 1673
_reflns_number_total 2905
_reflns_threshold_expression F^2^>2.0\s(F^2^)
_cod_data_source_file c3sc50500f.txt
_cod_data_source_block 13
_cod_original_cell_volume 843(2)
_cod_database_code 1514707

loop_
_symmetry_equiv_pos_site_id
_symmetry_equiv_pos_as_xyz
1 +X,+Y,+Z
2 -X,-Y,-Z

loop_
_atom_site_label
_atom_site_type_symbol
_atom_site_fract_x
_atom_site_fract_y
_atom_site_fract_z
_atom_site_U_iso_or_equiv
_atom_site_adp_type
_atom_site_occupancy
_atom_site_symmetry_multiplicity
_atom_site_calc_flag
_atom_site_refinement_flags
S1 S 0.5715(3) 1.2377(3) 0.95644(8) 0.0957(9) Uani 1.0 2 d .
O4 O 0.6140(7) 1.0717(6) 0.90009(18) 0.0921(14) Uani 1.0 2 d .
O8 O 0.2478(9) 0.8649(6) 0.5804(3) 0.1080(17) Uani 1.0 2 d .
O9 O 0.2348(10) 0.9603(8) 0.4741(3) 0.125(2) Uani 1.0 2 d .
O10 O 0.1942(9) 0.6806(7) 0.4873(3) 0.1130(18) Uani 1.0 2 d .
O19 O 0.6287(9) 1.3863(7) 0.9261(3) 0.1095(16) Uani 1.0 2 d .
O20 O 0.6963(9) 1.2044(7) 1.0184(2) 0.1141(17) Uani 1.0 2 d .
N11 N 0.1223(11) 0.6528(8) 0.4135(3) 0.112(2) Uani 1.0 2 d .
C1 C 0.3711(13) 1.0376(9) 0.6896(4) 0.0913(19) Uani 1.0 2 d .
C2 C 0.2434(12) 0.9650(10) 0.7389(4) 0.102(2) Uani 1.0 2 d .
C3 C 0.3276(12) 0.9761(9) 0.8102(4) 0.0937(19) Uani 1.0 2 d .
C4 C 0.5314(12) 1.0667(9) 0.8294(4) 0.0866(18) Uani 1.0 2 d .
C5 C 0.6644(12) 1.1394(9) 0.7828(3) 0.093(2) Uani 1.0 2 d .
C6 C 0.5807(12) 1.1227(9) 0.7117(4) 0.096(2) Uani 1.0 2 d .
C7 C 0.2782(14) 1.0375(10) 0.6154(4) 0.115(3) Uani 1.0 2 d .
C9 C 0.2249(16) 0.8509(13) 0.5114(5) 0.121(3) Uani 1.0 2 d .
C12 C 0.1698(12) 0.5002(9) 0.3834(4) 0.097(2) Uani 1.0 2 d .
C13 C 0.0967(12) 0.4685(9) 0.3072(3) 0.094(2) Uani 1.0 2 d .
C14 C -0.1130(13) 0.5316(9) 0.2828(4) 0.099(2) Uani 1.0 2 d .
C15 C -0.1770(12) 0.5090(9) 0.2121(4) 0.097(2) Uani 1.0 2 d .
C16 C -0.0337(13) 0.4193(10) 0.1623(4) 0.099(2) Uani 1.0 2 d .
C17 C 0.1697(13) 0.3502(10) 0.1856(4) 0.106(3) Uani 1.0 2 d .
C18 C 0.2360(13) 0.3727(9) 0.2571(4) 0.0960(19) Uani 1.0 2 d .
C19 C 0.2979(15) 0.3719(10) 0.4177(4) 0.121(3) Uani 1.0 2 d .
C20 C 0.2689(12) 1.2311(10) 0.9706(4) 0.104(3) Uani 1.0 2 d .
H2 H 0.0982 0.9075 0.7249 0.1219 Uiso 1.0 2 calc R
H3 H 0.2447 0.9220 0.8438 0.1124 Uiso 1.0 2 calc R
H5 H 0.8076 1.1989 0.7976 0.1117 Uiso 1.0 2 calc R
H6 H 0.6705 1.1712 0.6779 0.1153 Uiso 1.0 2 calc R
H7A H 0.1262 1.0963 0.6166 0.1383 Uiso 1.0 2 calc R
H7B H 0.3891 1.1005 0.5888 0.1383 Uiso 1.0 2 calc R
H14 H -0.2140 0.5921 0.3164 0.1184 Uiso 1.0 2 calc R
H15 H -0.3195 0.5547 0.1971 0.1162 Uiso 1.0 2 calc R
H16 H -0.0745 0.4055 0.1129 0.1194 Uiso 1.0 2 calc R
H17 H 0.2663 0.2858 0.1519 0.1276 Uiso 1.0 2 calc R
H18 H 0.3758 0.3231 0.2721 0.1152 Uiso 1.0 2 calc R
H19A H 0.2150 0.3492 0.4600 0.1446 Uiso 1.0 2 calc R
H19B H 0.4565 0.4161 0.4317 0.1446 Uiso 1.0 2 calc R
H19C H 0.3074 0.2651 0.3840 0.1446 Uiso 1.0 2 calc R
H20A H 0.2313 1.3187 1.0108 0.1247 Uiso 1.0 2 calc R
H20B H 0.2230 1.1174 0.9813 0.1247 Uiso 1.0 2 calc R
H20C H 0.1835 1.2536 0.9277 0.1247 Uiso 1.0 2 calc R

loop_
_atom_site_aniso_label
_atom_site_aniso_U_11
_atom_site_aniso_U_22
_atom_site_aniso_U_33
_atom_site_aniso_U_12
_atom_site_aniso_U_13
_atom_site_aniso_U_23
S1 0.1075(15) 0.1005(15) 0.0731(12) 0.0032(11) -0.0025(9) -0.0062(9)
O4 0.103(3) 0.101(4) 0.066(3) 0.017(3) -0.005(2) -0.010(2)
O8 0.129(4) 0.111(4) 0.074(3) 0.031(3) -0.022(3) -0.018(3)
O9 0.148(5) 0.126(5) 0.091(4) 0.025(4) -0.025(4) -0.011(3)
O10 0.136(4) 0.117(4) 0.077(3) 0.027(3) -0.020(3) -0.018(3)
O19 0.139(4) 0.102(4) 0.081(3) -0.008(3) 0.014(3) -0.011(3)
O20 0.130(4) 0.133(4) 0.072(3) 0.009(3) -0.021(3) -0.006(3)
N11 0.139(5) 0.122(5) 0.069(3) 0.038(4) -0.014(3) -0.012(3)
C1 0.096(5) 0.095(5) 0.077(4) 0.022(4) -0.005(4) -0.009(4)
C2 0.089(5) 0.108(6) 0.098(5) 0.013(4) 0.003(4) -0.016(4)
C3 0.094(5) 0.102(5) 0.079(4) 0.007(4) 0.006(4) -0.007(4)
C4 0.091(4) 0.093(5) 0.071(4) 0.013(4) -0.005(3) -0.007(3)
C5 0.094(5) 0.107(5) 0.071(4) 0.018(4) -0.009(4) -0.009(4)
C6 0.092(5) 0.110(5) 0.082(4) 0.012(4) -0.002(4) 0.001(4)
C7 0.125(6) 0.119(6) 0.088(5) 0.042(5) -0.034(4) -0.028(4)
C9 0.143(7) 0.131(7) 0.079(5) 0.055(6) -0.016(5) -0.018(5)
C12 0.095(5) 0.104(5) 0.083(4) 0.020(4) -0.000(4) -0.014(4)
C13 0.105(5) 0.098(5) 0.071(4) 0.015(4) -0.011(3) -0.010(3)
C14 0.100(5) 0.099(5) 0.090(5) 0.025(4) -0.003(4) -0.010(4)
C15 0.095(5) 0.111(5) 0.080(4) 0.013(4) -0.012(4) 0.000(4)
C16 0.106(5) 0.105(5) 0.084(4) 0.005(4) -0.005(4) 0.003(4)
C17 0.120(6) 0.118(6) 0.075(4) 0.011(5) 0.001(4) -0.007(4)
C18 0.102(5) 0.099(5) 0.081(4) 0.010(4) -0.004(4) -0.004(4)
C19 0.143(7) 0.130(6) 0.083(5) 0.043(6) -0.016(4) -0.004(4)
C20 0.104(5) 0.117(6) 0.085(4) 0.017(4) 0.009(4) -0.005(4)

loop_
_atom_type_symbol
_atom_type_description
_atom_type_scat_dispersion_real
_atom_type_scat_dispersion_imag
_atom_type_scat_source
C C 0.0181 0.0091
;
International Tables for Crystallography
(1992, Vol. C, Tables 4.2.6.8 and 6.1.1.4)
;
H H 0.0000 0.0000
;
International Tables for Crystallography
(1992, Vol. C, Table 6.1.1.4)
;
N N 0.0311 0.0180
;
International Tables for Crystallography
(1992, Vol. C, Tables 4.2.6.8 and 6.1.1.4)
;
O O 0.0492 0.0322
;
International Tables for Crystallography
(1992, Vol. C, Tables 4.2.6.8 and 6.1.1.4)
;
S S 0.3331 0.5567
;
International Tables for Crystallography
(1992, Vol. C, Tables 4.2.6.8 and 6.1.1.4)
;

loop_
_geom_angle_atom_site_label_1
_geom_angle_atom_site_label_2
_geom_angle_atom_site_label_3
_geom_angle
_geom_angle_publ_flag
O4 S1 O19 109.3(3) yes
O4 S1 O20 103.4(3) yes
O4 S1 C20 104.2(3) yes
O19 S1 O20 119.6(3) yes
O19 S1 C20 109.3(4) yes
O20 S1 C20 109.8(4) yes
S1 O4 C4 119.2(4) yes
C7 O8 C9 113.9(7) yes
N11 O10 C9 110.7(6) yes
O10 N11 C12 111.5(6) yes
C2 C1 C6 118.6(6) yes
C2 C1 C7 121.3(7) yes
C6 C1 C7 120.0(7) yes
C1 C2 C3 120.4(7) yes
C2 C3 C4 118.2(7) yes
O4 C4 C3 116.9(6) yes
O4 C4 C5 119.3(6) yes
C3 C4 C5 123.6(6) yes
C4 C5 C6 117.2(6) yes
C1 C6 C5 121.9(7) yes
O8 C7 C1 109.5(6) yes
O8 C9 O9 129.2(9) yes
O8 C9 O10 106.1(8) yes
O9 C9 O10 124.7(7) yes
N11 C12 C13 112.5(7) yes
N11 C12 C19 125.3(6) yes
C13 C12 C19 122.1(6) yes
C12 C13 C14 121.7(6) yes
C12 C13 C18 120.5(6) yes
C14 C13 C18 117.8(6) yes
C13 C14 C15 122.0(7) yes
C14 C15 C16 120.0(7) yes
C15 C16 C17 118.9(7) yes
C16 C17 C18 121.5(7) yes
C13 C18 C17 119.7(7) yes
C1 C2 H2 119.807 no
C3 C2 H2 119.781 no
C2 C3 H3 120.898 no
C4 C3 H3 120.890 no
C4 C5 H5 121.426 no
C6 C5 H5 121.400 no
C1 C6 H6 119.034 no
C5 C6 H6 119.032 no
O8 C7 H7A 109.763 no
O8 C7 H7B 109.761 no
C1 C7 H7A 109.772 no
C1 C7 H7B 109.762 no
H7A C7 H7B 108.223 no
C13 C14 H14 119.014 no
C15 C14 H14 119.005 no
C14 C15 H15 120.026 no
C16 C15 H15 120.024 no
C15 C16 H16 120.556 no
C17 C16 H16 120.550 no
C16 C17 H17 119.235 no
C18 C17 H17 119.232 no
C13 C18 H18 120.126 no
C17 C18 H18 120.127 no
C12 C19 H19A 109.474 no
C12 C19 H19B 109.470 no
C12 C19 H19C 109.469 no
H19A C19 H19B 109.474 no
H19A C19 H19C 109.470 no
H19B C19 H19C 109.470 no
S1 C20 H20A 109.469 no
S1 C20 H20B 109.473 no
S1 C20 H20C 109.474 no
H20A C20 H20B 109.469 no
H20A C20 H20C 109.467 no
H20B C20 H20C 109.476 no

loop_
_geom_bond_atom_site_label_1
_geom_bond_atom_site_label_2
_geom_bond_distance
_geom_bond_publ_flag
S1 O4 1.587(5) yes
S1 O19 1.416(6) yes
S1 O20 1.420(5) yes
S1 C20 1.755(8) yes
O4 C4 1.407(8) yes
O8 C7 1.426(9) yes
O8 C9 1.302(10) yes
O9 C9 1.196(12) yes
O10 N11 1.433(7) yes
O10 C9 1.357(11) yes
N11 C12 1.288(9) yes
C1 C2 1.384(11) yes
C1 C6 1.385(10) yes
C1 C7 1.492(10) yes
C2 C3 1.415(10) yes
C3 C4 1.366(10) yes
C4 C5 1.362(10) yes
C5 C6 1.406(9) yes
C12 C13 1.480(9) yes
C12 C19 1.476(11) yes
C13 C14 1.399(10) yes
C13 C18 1.396(9) yes
C14 C15 1.368(10) yes
C15 C16 1.385(10) yes
C16 C17 1.382(11) yes
C17 C18 1.385(9) yes
C2 H2 0.950 no
C3 H3 0.950 no
C5 H5 0.950 no
C6 H6 0.950 no
C7 H7A 0.990 no
C7 H7B 0.990 no
C14 H14 0.950 no
C15 H15 0.950 no
C16 H16 0.950 no
C17 H17 0.950 no
C18 H18 0.950 no
C19 H19A 0.980 no
C19 H19B 0.980 no
C19 H19C 0.980 no
C20 H20A 0.980 no
C20 H20B 0.980 no
C20 H20C 0.980 no

loop_
_geom_contact_atom_site_label_1
_geom_contact_atom_site_label_2
_geom_contact_distance
_geom_contact_publ_flag
_geom_contact_site_symmetry_2
S1 C3 3.448(8) no .
S1 C5 3.330(8) no .
O8 N11 3.407(8) no .
O8 C2 2.995(10) no .
O8 C6 3.472(9) no .
O9 N11 2.583(9) no .
O9 C7 2.665(10) no .
O10 C7 3.449(9) no .
O10 C13 3.599(9) no .
O10 C19 2.672(10) no .
O19 C4 2.921(9) no .
O19 C5 3.111(8) no .
N11 C14 2.820(9) no .
N11 C18 3.506(9) no .
C1 C4 2.761(10) no .
C1 C9 3.554(11) no .
C2 C5 2.791(10) no .
C3 C6 2.763(11) no .
C3 C20 3.416(10) no .
C4 C20 3.216(10) no .
C9 C12 3.399(12) no .
C13 C16 2.800(10) no .
C14 C17 2.736(10) no .
C15 C18 2.776(11) no .
C18 C19 3.060(11) no .
O4 O20 3.357(8) no 2_677
O8 O9 3.313(9) no 2_576
O8 O9 3.481(9) no 2_676
O8 C19 3.224(10) no 2_666
O9 O8 3.313(9) no 2_576
O9 O8 3.481(9) no 2_676
O9 O9 2.923(9) no 2_576
O9 O9 3.182(9) no 2_676
O9 C7 3.350(10) no 2_576
O9 C7 3.293(10) no 2_676
O9 C9 3.037(12) no 2_576
O9 C9 3.386(12) no 2_676
O9 C19 3.579(12) no 1_565
O10 C19 3.427(10) no 2_566
O10 C19 3.441(10) no 2_666
O19 O19 3.470(8) no 2_687
O19 C16 3.366(10) no 2_676
O19 C17 3.389(10) no 2_676
O19 C20 3.374(9) no 2_687
O20 O4 3.357(8) no 2_677
O20 C16 3.320(9) no 1_666
O20 C20 3.424(10) no 1_655
O20 C20 3.477(11) no 2_677
N11 C7 3.466(11) no 2_576
C7 O9 3.350(10) no 2_576
C7 O9 3.293(10) no 2_676
C7 N11 3.466(11) no 2_576
C9 O9 3.037(12) no 2_576
C9 O9 3.386(12) no 2_676
C9 C9 3.572(14) no 2_576
C16 O19 3.366(10) no 2_676
C16 O20 3.320(9) no 1_444
C17 O19 3.389(10) no 2_676
C19 O8 3.224(10) no 2_666
C19 O9 3.579(12) no 1_545
C19 O10 3.427(10) no 2_566
C19 O10 3.441(10) no 2_666
C20 O19 3.374(9) no 2_687
C20 O20 3.424(10) no 1_455
C20 O20 3.477(11) no 2_677
S1 H3 3.5043 no .
S1 H5 3.3075 no .
O4 H3 2.5295 no .
O4 H5 2.5804 no .
O4 H20A 3.4824 no .
O4 H20B 2.7414 no .
O4 H20C 2.8857 no .
O8 H2 2.8651 no .
O9 H7A 2.8447 no .
O9 H7B 2.4269 no .
O10 H19A 2.5894 no .
O10 H19B 2.6883 no .
O19 H5 2.8749 no .
O19 H20A 2.8993 no .
O19 H20B 3.3985 no .
O19 H20C 2.7320 no .
O20 H20A 2.8245 no .
O20 H20B 2.8208 no .
O20 H20C 3.4163 no .
N11 H14 2.6157 no .
N11 H19A 2.7257 no .
N11 H19B 2.7424 no .
N11 H19C 3.2229 no .
C1 H3 3.2872 no .
C1 H5 3.2991 no .
C2 H6 3.2367 no .
C2 H7A 2.7527 no .
C2 H7B 3.3085 no .
C3 H5 3.2595 no .
C3 H20B 3.3439 no .
C3 H20C 3.0205 no .
C4 H2 3.2437 no .
C4 H6 3.2201 no .
C4 H20B 3.3918 no .
C4 H20C 3.0096 no .
C5 H3 3.2553 no .
C6 H2 3.2417 no .
C6 H7A 3.1099 no .
C6 H7B 2.5334 no .
C7 H2 2.6701 no .
C7 H6 2.6346 no .
C9 H7A 2.6429 no .
C9 H7B 2.4299 no .
C12 H14 2.6711 no .
C12 H18 2.6639 no .
C13 H15 3.2730 no .
C13 H17 3.2596 no .
C13 H19A 3.2397 no .
C13 H19B 3.1715 no .
C13 H19C 2.6119 no .
C14 H16 3.2438 no .
C14 H18 3.2576 no .
C15 H17 3.2395 no .
C16 H14 3.2369 no .
C16 H18 3.2674 no .
C17 H15 3.2439 no .
C18 H14 3.2506 no .
C18 H16 3.2705 no .
C18 H19B 3.4819 no .
C18 H19C 2.6947 no .
C19 H18 2.7809 no .
C20 H3 3.1559 no .
H2 H3 2.3747 no .
H2 H7A 2.7177 no .
H3 H20B 2.8309 no .
H3 H20C 2.8799 no .
H5 H6 2.3623 no .
H6 H7A 3.3023 no .
H6 H7B 2.3034 no .
H14 H15 2.3040 no .
H15 H16 2.3440 no .
H16 H17 2.3288 no .
H17 H18 2.3256 no .
H18 H19B 3.0311 no .
H18 H19C 2.2810 no .
S1 H20B 3.4114 no 2_677
S1 H20C 3.5512 no 1_655
O4 H17 2.9392 no 2_666
O4 H20B 3.0182 no 2_677
O4 H20C 3.5229 no 1_655
O8 H19A 3.1243 no 2_566
O8 H19A 3.5704 no 2_666
O8 H19B 2.7932 no 2_666
O8 H19C 3.4261 no 2_566
O8 H19C 2.8575 no 2_666
O9 H6 2.9825 no 2_676
O9 H7A 2.6399 no 2_576
O9 H7B 2.5003 no 2_676
O9 H19A 3.1191 no 1_565
O9 H19C 3.1768 no 1_565
O10 H7A 3.3608 no 2_576
O10 H7B 3.3882 no 2_676
O10 H19A 2.5838 no 2_566
O10 H19A 3.5154 no 2_666
O10 H19B 2.6788 no 2_666
O19 H15 2.9912 no 2_576
O19 H16 3.1649 no 2_676
O19 H17 3.2176 no 2_676
O19 H20A 2.5549 no 2_687
O19 H20C 3.3530 no 1_655
O20 H3 2.9499 no 2_677
O20 H16 2.5299 no 1_666
O20 H17 3.5682 no 1_566
O20 H20A 3.1801 no 1_655
O20 H20B 3.1675 no 1_655
O20 H20B 2.5853 no 2_677
O20 H20C 3.3525 no 1_655
N11 H6 2.6643 no 2_676
N11 H7A 2.5771 no 2_576
N11 H7B 3.5383 no 2_576
N11 H7B 3.3747 no 2_676
N11 H19A 3.1160 no 2_566
C1 H14 3.0846 no 2_576
C1 H18 3.3766 no 2_666
C1 H19C 3.2071 no 2_666
C2 H5 3.2414 no 1_455
C2 H18 3.1583 no 2_666
C3 H5 3.4961 no 1_455
C3 H17 3.2680 no 2_666
C3 H18 3.1664 no 2_666
C4 H15 3.3406 no 2_576
C4 H17 3.0916 no 2_666
C4 H18 3.4276 no 2_666
C5 H2 3.2199 no 1_655
C5 H15 3.1238 no 2_576
C6 H2 3.4534 no 1_655
C6 H14 3.1916 no 2_576
C6 H15 3.2595 no 2_576
C6 H18 3.5826 no 2_666
C6 H19C 3.3921 no 2_666
C7 H14 3.0418 no 2_576
C7 H19C 3.3890 no 2_666
C9 H7A 3.1913 no 2_576
C9 H7B 3.0013 no 2_676
C9 H19A 3.0438 no 2_566
C9 H19B 3.1014 no 2_666
C9 H19C 3.5034 no 2_666
C12 H6 3.1237 no 2_676
C13 H2 3.1121 no 2_566
C13 H5 3.5615 no 2_676
C13 H6 3.0833 no 2_676
C14 H2 3.4427 no 2_566
C14 H5 3.2925 no 2_676
C14 H6 3.4032 no 2_676
C14 H7A 3.2525 no 2_576
C14 H18 3.3089 no 1_455
C15 H3 3.4130 no 2_566
C15 H5 3.1211 no 2_676
C15 H18 3.2347 no 1_455
C15 H20C 3.4673 no 2_576
C16 H3 2.9105 no 2_566
C16 H5 3.2270 no 2_676
C16 H20A 3.2799 no 1_544
C16 H20C 3.4079 no 2_576
C17 H2 3.2240 no 2_566
C17 H3 3.1453 no 2_566
C17 H5 3.5176 no 2_676
C17 H15 3.2911 no 1_655
C17 H20A 3.3187 no 1_544
C18 H2 2.9547 no 2_566
C18 H15 3.2076 no 1_655
C19 H19B 3.3499 no 2_666
C20 H16 3.5033 no 1_566
C20 H17 3.4037 no 1_566
H2 C5 3.2199 no 1_455
H2 C6 3.4534 no 1_455
H2 C13 3.1121 no 2_566
H2 C14 3.4427 no 2_566
H2 C17 3.2240 no 2_566
H2 C18 2.9547 no 2_566
H2 H5 3.0376 no 1_455
H2 H6 3.4194 no 1_455
H2 H18 3.2374 no 2_566
H2 H18 3.5401 no 2_666
H2 H19C 3.2077 no 2_566
H3 O20 2.9499 no 2_677
H3 C15 3.4130 no 2_566
H3 C16 2.9105 no 2_566
H3 C17 3.1453 no 2_566
H3 H5 3.5231 no 1_455
H3 H16 2.9757 no 2_566
H3 H17 3.3267 no 2_566
H3 H17 3.2658 no 2_666
H3 H18 3.5167 no 2_666
H5 C2 3.2414 no 1_655
H5 C3 3.4961 no 1_655
H5 C13 3.5615 no 2_676
H5 C14 3.2925 no 2_676
H5 C15 3.1211 no 2_676
H5 C16 3.2270 no 2_676
H5 C17 3.5176 no 2_676
H5 H2 3.0376 no 1_655
H5 H3 3.5231 no 1_655
H5 H15 3.4183 no 2_576
H5 H15 3.4690 no 2_676
H5 H20C 3.2050 no 1_655
H6 O9 2.9825 no 2_676
H6 N11 2.6643 no 2_676
H6 C12 3.1237 no 2_676
H6 C13 3.0833 no 2_676
H6 C14 3.4032 no 2_676
H6 H2 3.4194 no 1_655
H6 H7A 2.9090 no 1_655
H6 H14 3.2259 no 2_576
H6 H14 3.5806 no 2_676
H6 H19C 3.4672 no 2_666
H7A O9 2.6399 no 2_576
H7A O10 3.3608 no 2_576
H7A N11 2.5771 no 2_576
H7A C9 3.1913 no 2_576
H7A C14 3.2525 no 2_576
H7A H6 2.9090 no 1_455
H7A H14 2.6232 no 2_576
H7B O9 2.5003 no 2_676
H7B O10 3.3882 no 2_676
H7B N11 3.5383 no 2_576
H7B N11 3.3747 no 2_676
H7B C9 3.0013 no 2_676
H7B H14 2.9955 no 2_576
H7B H19A 3.4921 no 1_565
H7B H19C 3.4842 no 2_666
H14 C1 3.0846 no 2_576
H14 C6 3.1916 no 2_576
H14 C7 3.0418 no 2_576
H14 H6 3.2259 no 2_576
H14 H6 3.5806 no 2_676
H14 H7A 2.6232 no 2_576
H14 H7B 2.9955 no 2_576
H14 H18 3.1416 no 1_455
H14 H19B 3.3562 no 1_455
H15 O19 2.9912 no 2_576
H15 C4 3.3406 no 2_576
H15 C5 3.1238 no 2_576
H15 C6 3.2595 no 2_576
H15 C17 3.2911 no 1_455
H15 C18 3.2076 no 1_455
H15 H5 3.4183 no 2_576
H15 H5 3.4690 no 2_676
H15 H17 3.1598 no 1_455
H15 H18 3.0270 no 1_455
H15 H20C 3.1004 no 2_576
H16 O19 3.1649 no 2_676
H16 O20 2.5299 no 1_444
H16 C20 3.5033 no 1_544
H16 H3 2.9757 no 2_566
H16 H20A 2.6614 no 1_544
H16 H20A 3.5402 no 2_576
H16 H20B 3.5958 no 1_544
H16 H20C 2.9744 no 2_576
H17 O4 2.9392 no 2_666
H17 O19 3.2176 no 2_676
H17 O20 3.5682 no 1_544
H17 C3 3.2680 no 2_666
H17 C4 3.0916 no 2_666
H17 C20 3.4037 no 1_544
H17 H3 3.3267 no 2_566
H17 H3 3.2658 no 2_666
H17 H15 3.1598 no 1_655
H17 H20A 2.7313 no 1_544
H17 H20B 3.3125 no 1_544
H18 C1 3.3766 no 2_666
H18 C2 3.1583 no 2_666
H18 C3 3.1664 no 2_666
H18 C4 3.4276 no 2_666
H18 C6 3.5826 no 2_666
H18 C14 3.3089 no 1_655
H18 C15 3.2347 no 1_655
H18 H2 3.2374 no 2_566
H18 H2 3.5401 no 2_666
H18 H3 3.5167 no 2_666
H18 H14 3.1416 no 1_655
H18 H15 3.0270 no 1_655
H19A O8 3.1243 no 2_566
H19A O8 3.5704 no 2_666
H19A O9 3.1191 no 1_545
H19A O10 2.5838 no 2_566
H19A O10 3.5154 no 2_666
H19A N11 3.1160 no 2_566
H19A C9 3.0438 no 2_566
H19A H7B 3.4921 no 1_545
H19A H19B 3.1156 no 2_666
H19B O8 2.7932 no 2_666
H19B O10 2.6788 no 2_666
H19B C9 3.1014 no 2_666
H19B C19 3.3499 no 2_666
H19B H14 3.3562 no 1_655
H19B H19A 3.1156 no 2_666
H19B H19B 2.7583 no 2_666
H19C O8 3.4261 no 2_566
H19C O8 2.8575 no 2_666
H19C O9 3.1768 no 1_545
H19C C1 3.2071 no 2_666
H19C C6 3.3921 no 2_666
H19C C7 3.3890 no 2_666
H19C C9 3.5034 no 2_666
H19C H2 3.2077 no 2_566
H19C H6 3.4672 no 2_666
H19C H7B 3.4842 no 2_666
H20A O19 2.5549 no 2_687
H20A O20 3.1801 no 1_455
H20A C16 3.2799 no 1_566
H20A C17 3.3187 no 1_566
H20A H16 2.6614 no 1_566
H20A H16 3.5402 no 2_576
H20A H17 2.7313 no 1_566
H20B S1 3.4114 no 2_677
H20B O4 3.0182 no 2_677
H20B O20 3.1675 no 1_455
H20B O20 2.5853 no 2_677
H20B H16 3.5958 no 1_566
H20B H17 3.3125 no 1_566
H20B H20B 3.2736 no 2_577
H20C S1 3.5512 no 1_455
H20C O4 3.5229 no 1_455
H20C O19 3.3530 no 1_455
H20C O20 3.3525 no 1_455
H20C C15 3.4673 no 2_576
H20C C16 3.4079 no 2_576
H20C H5 3.2050 no 1_455
H20C H15 3.1004 no 2_576
H20C H16 2.9744 no 2_576

loop_
_geom_torsion_atom_site_label_1
_geom_torsion_atom_site_label_2
_geom_torsion_atom_site_label_3
_geom_torsion_atom_site_label_4
_geom_torsion
_geom_torsion_publ_flag
O19 S1 O4 C4 -45.9(4) no
O20 S1 O4 C4 -174.4(4) no
C20 S1 O4 C4 70.8(4) no
S1 O4 C4 C3 -101.0(6) no
S1 O4 C4 C5 83.9(6) no
C7 O8 C9 O9 3.1(12) no
C7 O8 C9 O10 -179.0(6) no
C9 O8 C7 C1 -163.6(6) no
N11 O10 C9 O8 168.8(6) no
N11 O10 C9 O9 -13.2(11) no
C9 O10 N11 C12 157.5(6) no
O10 N11 C12 C13 179.9(5) no
O10 N11 C12 C19 -4.4(9) no
C2 C1 C6 C5 -1.0(10) no
C6 C1 C2 C3 -0.8(10) no
C2 C1 C7 O8 -62.6(9) no
C7 C1 C2 C3 -175.9(6) no
C6 C1 C7 O8 122.4(7) no
C7 C1 C6 C5 174.1(6) no
C1 C2 C3 C4 3.0(10) no
C2 C3 C4 O4 -178.4(6) no
C2 C3 C4 C5 -3.5(10) no
O4 C4 C5 C6 176.5(5) no
C3 C4 C5 C6 1.8(10) no
C4 C5 C6 C1 0.6(10) no
N11 C12 C13 C14 -38.9(9) no
N11 C12 C13 C18 141.5(6) no
C19 C12 C13 C14 145.2(7) no
C19 C12 C13 C18 -34.4(10) no
C12 C13 C14 C15 177.2(6) no
C12 C13 C18 C17 -177.4(6) no
C14 C13 C18 C17 3.0(10) no
C18 C13 C14 C15 -3.2(10) no
C13 C14 C15 C16 0.8(11) no
C14 C15 C16 C17 1.7(11) no
C15 C16 C17 C18 -1.8(11) no
C16 C17 C18 C13 -0.6(11) no
